data_4512937
loop_
_publ_author_name
'Titi, Hatem M.'
'Nandi, Goutam'
'Tripuramallu, Bharat Kumar'
'Goldberg, Israel'

_publ_section_title
;
 Exploring Supramolecular Self-Assembly of Tetraarylporphyrins by Halogen
 Interactions. 3. Tin(L)2(A2B2-Porphyrin) Arrays Supported by Concerted
 Halogen and Hydrogen Bonding
;
_journal_issue 6
_journal_name_full 'Crystal Growth &amp; Design'
_journal_page_first 3063
_journal_paper_doi 10.1021/acs.cgd.5b00543
_journal_volume 15
_journal_year 2015
_chemical_formula_moiety 'C58 H32 Br2 I2 N6 O8 Sn, 2(C3 H7 N O)'
_chemical_formula_sum 'C64 H46 Br2 I2 N8 O10 Sn'
_chemical_formula_weight 1619.40
_space_group_crystal_system triclinic
_space_group_IT_number 2
_space_group_name_Hall '-P 1'
_space_group_name_H-M_alt 'P -1'
_symmetry_space_group_name_Hall '-P 1'
_symmetry_space_group_name_H-M 'P -1'
_atom_sites_solution_hydrogens geom
_atom_sites_solution_primary direct
_atom_sites_solution_secondary difmap
_audit_creation_method SHELXL
_cell_angle_alpha 95.817(2)
_cell_angle_beta 93.651(2)
_cell_angle_gamma 95.135(2)
_cell_formula_units_Z 1
_cell_length_a 9.1280(6)
_cell_length_b 12.0763(7)
_cell_length_c 14.3062(9)
_cell_measurement_reflns_used 3958
_cell_measurement_temperature 110(2)
_cell_measurement_theta_max 25.05
_cell_measurement_theta_min 2.34
_cell_volume 1558.37(17)
_computing_cell_refinement 'Saint, Bruker-AXS'
_computing_data_collection 'Apex2, Bruker-AXS'
_computing_data_reduction 'Saint, Bruker-AXS'
_computing_structure_refinement 'SHELXL-2014/7 (Sheldrick, 2015)'
_computing_structure_solution 'SHELXTL-2014 (Sheldrick, 2015)'
_diffrn_ambient_temperature 110(2)
_diffrn_detector_area_resol_mean 1.75
_diffrn_measured_fraction_theta_full 0.998
_diffrn_measured_fraction_theta_max 0.998
_diffrn_measurement_device_type 'ApexDUo, Bruker-AXS'
_diffrn_measurement_method '1 deg. \f and \w scans'
_diffrn_radiation_type MoK\a
_diffrn_radiation_wavelength 0.71073
_diffrn_reflns_av_R_equivalents 0.0595
_diffrn_reflns_av_unetI/netI 0.0520
_diffrn_reflns_laue_measured_fraction_full 0.998
_diffrn_reflns_laue_measured_fraction_max 0.998
_diffrn_reflns_limit_h_max 10
_diffrn_reflns_limit_h_min -10
_diffrn_reflns_limit_k_max 14
_diffrn_reflns_limit_k_min -12
_diffrn_reflns_limit_l_max 17
_diffrn_reflns_limit_l_min -17
_diffrn_reflns_number 38872
_diffrn_reflns_point_group_measured_fraction_full 0.998
_diffrn_reflns_point_group_measured_fraction_max 0.998
_diffrn_reflns_theta_full 25.054
_diffrn_reflns_theta_max 25.054
_diffrn_reflns_theta_min 2.342
_diffrn_source 'ImuS micro-focus'
_exptl_absorpt_coefficient_mu 2.748
_exptl_absorpt_correction_T_max 0.652
_exptl_absorpt_correction_T_min 0.571
_exptl_absorpt_correction_type multi-scan
_exptl_absorpt_process_details 'Sadabs, Bruker-AXS'
_exptl_crystal_colour red
_exptl_crystal_density_diffrn 1.726
_exptl_crystal_description prism
_exptl_crystal_F_000 792
_exptl_crystal_size_max 0.230
_exptl_crystal_size_mid 0.210
_exptl_crystal_size_min 0.170
_refine_diff_density_max 1.806
_refine_diff_density_min -1.225
_refine_diff_density_rms 0.168
_refine_ls_extinction_method none
_refine_ls_goodness_of_fit_ref 1.062
_refine_ls_hydrogen_treatment constr
_refine_ls_matrix_type full
_refine_ls_number_parameters 387
_refine_ls_number_reflns 5499
_refine_ls_number_restraints 18
_refine_ls_restrained_S_all 1.079
_refine_ls_R_factor_all 0.1054
_refine_ls_R_factor_gt 0.0661
_refine_ls_shift/su_max 0.008
_refine_ls_shift/su_mean 0.000
_refine_ls_structure_factor_coef Fsqd
_refine_ls_weighting_details 'w=1/[\s^2^(Fo^2^)+(0.0417P)^2^+3.5709P] where P=(Fo^2^+2Fc^2^)/3'
_refine_ls_weighting_scheme calc
_refine_ls_wR_factor_gt 0.1412
_refine_ls_wR_factor_ref 0.1652
_reflns_Friedel_coverage 0.000
_reflns_number_gt 3958
_reflns_number_total 5499
_reflns_threshold_expression 'I > 2\s(I)'
_cod_data_source_file cg5b00543_si_001.cif
_cod_data_source_block ti90a-7
_cod_depositor_comments 'Adding full bibliography for 4512931--4512939.cif.'
_cod_database_code 4512937
_shelx_shelxl_version_number 2014/7
_shelx_space_group_comment
;
The symmetry employed for this shelxl refinement is uniquely defined
by the following loop, which should always be used as a source of
symmetry information in preference to the above space-group names.
They are only intended as comments.
;
_shelx_estimated_absorpt_t_min 0.571
_shelx_estimated_absorpt_t_max 0.652

loop_
_space_group_symop_operation_xyz
'x, y, z'
'-x, -y, -z'

loop_
_atom_site_label
_atom_site_type_symbol
_atom_site_fract_x
_atom_site_fract_y
_atom_site_fract_z
_atom_site_U_iso_or_equiv
_atom_site_adp_type
_atom_site_occupancy
_atom_site_site_symmetry_order
_atom_site_calc_flag
_atom_site_refinement_flags_posn
_atom_site_refinement_flags_adp
_atom_site_refinement_flags_occupancy
_atom_site_disorder_assembly
_atom_site_disorder_group
Sn Sn 0.5000 0.5000 0.5000 0.0207(2) Uani 1 2 d S . P . .
C1 C 0.3757(9) 0.4595(7) 0.7203(6) 0.0249(19) Uani 1 1 d . . . . .
C2 C 0.2918(9) 0.5202(7) 0.6619(6) 0.0250(19) Uani 1 1 d . . . . .
C3 C 0.1637(9) 0.5742(8) 0.6883(6) 0.031(2) Uani 1 1 d . . . . .
H3 H 0.1187 0.5710 0.7461 0.037 Uiso 1 1 calc R U . . .
C4 C 0.1189(9) 0.6301(8) 0.6162(6) 0.032(2) Uani 1 1 d . . . . .
H4 H 0.0386 0.6750 0.6153 0.039 Uiso 1 1 calc R U . . .
C5 C 0.2138(9) 0.6099(7) 0.5415(6) 0.0258(19) Uani 1 1 d . . . . .
C6 C 0.2084(9) 0.6542(7) 0.4549(6) 0.0235(18) Uani 1 1 d . . . . .
C7 C 0.3027(9) 0.6372(7) 0.3824(6) 0.0241(19) Uani 1 1 d . . . . .
C8 C 0.2895(10) 0.6766(8) 0.2911(6) 0.033(2) Uani 1 1 d . . . . .
H8 H 0.2126 0.7173 0.2687 0.040 Uiso 1 1 calc R U . . .
C9 C 0.4037(10) 0.6466(8) 0.2422(6) 0.032(2) Uani 1 1 d . . . . .
H9 H 0.4222 0.6622 0.1800 0.038 Uiso 1 1 calc R U . . .
C10 C 0.4921(9) 0.5862(7) 0.3025(6) 0.028(2) Uani 1 1 d . . . . .
N11 N 0.3168(7) 0.5416(6) 0.5717(5) 0.0246(16) Uani 1 1 d . . . . .
N12 N 0.4268(7) 0.5817(6) 0.3863(4) 0.0218(15) Uani 1 1 d . . . . .
C13 C 0.3235(10) 0.4430(8) 0.8151(6) 0.0302(19) Uani 1 1 d . . . . .
C16 C 0.2229(11) 0.4108(8) 0.9900(6) 0.036(2) Uani 1 1 d . . . . .
C14A C 0.2672(17) 0.3371(13) 0.8344(10) 0.031(4) Uiso 0.621(16) 1 d . . P A 1
H14A H 0.2635 0.2759 0.7867 0.038 Uiso 0.621(16) 1 calc R U P A 1
C15A C 0.2166(17) 0.3189(13) 0.9212(10) 0.033(4) Uiso 0.621(16) 1 d . . P A 1
H15A H 0.1788 0.2465 0.9337 0.040 Uiso 0.621(16) 1 calc R U P A 1
C17A C 0.271(2) 0.5143(14) 0.9712(12) 0.041(4) Uiso 0.621(16) 1 d . . P A 1
H17A H 0.2701 0.5763 1.0177 0.049 Uiso 0.621(16) 1 calc R U P A 1
C18A C 0.3218(19) 0.5301(14) 0.8834(11) 0.039(4) Uiso 0.621(16) 1 d . . P A 1
H18A H 0.3561 0.6033 0.8708 0.046 Uiso 0.621(16) 1 calc R U P A 1
C14B C 0.196(3) 0.379(2) 0.8251(19) 0.037(7) Uiso 0.379(16) 1 d . . P A 2
H14B H 0.1408 0.3448 0.7694 0.044 Uiso 0.379(16) 1 calc R U P A 2
C15B C 0.141(3) 0.361(2) 0.9102(18) 0.038(7) Uiso 0.379(16) 1 d . . P A 2
H15B H 0.0508 0.3159 0.9138 0.045 Uiso 0.379(16) 1 calc R U P A 2
C17B C 0.348(3) 0.486(2) 0.9824(17) 0.028(6) Uiso 0.379(16) 1 d . . P A 2
H17B H 0.3981 0.5265 1.0377 0.034 Uiso 0.379(16) 1 calc R U P A 2
C18B C 0.400(3) 0.5026(19) 0.8940(16) 0.026(6) Uiso 0.379(16) 1 d . . P A 2
H18B H 0.4847 0.5526 0.8883 0.031 Uiso 0.379(16) 1 calc R U P A 2
I19 I 0.16459(9) 0.38541(7) 1.12662(5) 0.0518(3) Uani 1 1 d . . . . .
C20 C 0.0925(9) 0.7317(7) 0.4383(5) 0.0253(19) Uani 1 1 d . . . . .
C21 C 0.1344(10) 0.8420(8) 0.4230(7) 0.034(2) Uani 1 1 d . . . . .
H21 H 0.2358 0.8674 0.4223 0.041 Uiso 1 1 calc R U . . .
C22 C 0.0277(10) 0.9137(8) 0.4090(7) 0.036(2) Uani 1 1 d . . . . .
H22 H 0.0577 0.9887 0.3989 0.044 Uiso 1 1 calc R U . . .
N23 N -0.1160(8) 0.8817(6) 0.4090(5) 0.0341(19) Uani 1 1 d . . . . .
H23 H -0.1822 0.9288 0.3993 0.041 Uiso 1 1 calc R U . . .
C24 C -0.1561(10) 0.7780(8) 0.4238(6) 0.034(2) Uani 1 1 d . . . . .
H24 H -0.2583 0.7551 0.4241 0.041 Uiso 1 1 calc R U . . .
C25 C -0.0565(9) 0.7005(7) 0.4392(6) 0.028(2) Uani 1 1 d . . . . .
H25 H -0.0905 0.6267 0.4502 0.033 Uiso 1 1 calc R U . . .
O26 O 0.5933(6) 0.6586(5) 0.5549(4) 0.0260(13) Uani 1 1 d . . . . .
O27 O 0.7923(6) 0.6327(5) 0.6477(4) 0.0325(15) Uani 1 1 d . . . . .
C28 C 0.6966(9) 0.6894(7) 0.6208(6) 0.0260(19) Uani 1 1 d . . . . .
C29 C 0.6931(9) 0.8081(8) 0.6648(6) 0.029(2) Uani 1 1 d . . . . .
C30 C 0.8050(10) 0.8560(8) 0.7285(7) 0.036(2) Uani 1 1 d . . . . .
H30 H 0.8874 0.8163 0.7429 0.043 Uiso 1 1 calc R U . . .
C31 C 0.7967(11) 0.9627(9) 0.7717(8) 0.048(3) Uani 1 1 d . . . . .
C32 C 0.6744(12) 1.0214(9) 0.7552(9) 0.053(3) Uani 1 1 d . . . . .
H32 H 0.6684 1.0934 0.7876 0.064 Uiso 1 1 calc R U . . .
C33 C 0.5623(11) 0.9725(8) 0.6907(8) 0.042(2) Uani 1 1 d . . . . .
C34 C 0.5708(10) 0.8675(8) 0.6451(7) 0.031(2) Uani 1 1 d . . . . .
H34 H 0.4940 0.8351 0.6001 0.038 Uiso 1 1 calc R U . . .
Br35 Br 0.9392(8) 1.0178(6) 0.8762(5) 0.0818(19) Uani 0.5 1 d . U P . .
Br' Br 0.9642(8) 1.0365(7) 0.8441(4) 0.0756(17) Uani 0.5 1 d . . P . .
C36 C 0.4299(12) 1.0369(8) 0.6722(10) 0.058(3) Uani 1 1 d . . . . .
O37 O 0.3312(8) 0.9878(6) 0.6130(5) 0.0467(18) Uani 1 1 d . . . . .
O38 O 0.4107(12) 1.1200(9) 0.7285(9) 0.063(5) Uani 0.73(3) 1 d . U P . .
O38' O 0.464(4) 1.137(3) 0.652(3) 0.086(16) Uani 0.27(3) 1 d . U P . .
O39 O 0.3250(18) 0.7733(13) 1.0693(12) 0.146(5) Uiso 1 1 d . . . . .
N40 N 0.365(2) 0.8307(14) 0.9317(13) 0.120(5) Uiso 1 1 d . . . . .
C41 C 0.263(3) 0.7934(18) 0.9922(17) 0.133(7) Uiso 1 1 d . . . . .
H41 H 0.1598 0.7841 0.9775 0.160 Uiso 1 1 calc R U . . .
C42 C 0.525(3) 0.848(2) 0.9653(18) 0.160(9) Uiso 1 1 d . . . . .
H42A H 0.5369 0.8280 1.0299 0.241 Uiso 1 1 calc R U . . .
H42B H 0.5611 0.9267 0.9641 0.241 Uiso 1 1 calc R U . . .
H42C H 0.5810 0.8007 0.9241 0.241 Uiso 1 1 calc R U . . .
C43 C 0.299(3) 0.853(2) 0.838(2) 0.191(12) Uiso 1 1 d . . . . .
H43A H 0.3530 0.8168 0.7877 0.287 Uiso 1 1 calc R U . . .
H43B H 0.3063 0.9336 0.8337 0.287 Uiso 1 1 calc R U . . .
H43C H 0.1955 0.8226 0.8301 0.287 Uiso 1 1 calc R U . . .

loop_
_atom_site_aniso_label
_atom_site_aniso_U_11
_atom_site_aniso_U_22
_atom_site_aniso_U_33
_atom_site_aniso_U_23
_atom_site_aniso_U_13
_atom_site_aniso_U_12
Sn 0.0186(4) 0.0297(5) 0.0174(4) 0.0073(3) 0.0045(3) 0.0148(3)
C1 0.028(5) 0.030(5) 0.020(4) 0.009(4) 0.006(4) 0.011(4)
C2 0.024(4) 0.032(5) 0.021(4) 0.004(4) 0.006(3) 0.012(4)
C3 0.023(4) 0.053(6) 0.022(4) 0.012(4) 0.011(3) 0.016(4)
C4 0.025(5) 0.048(6) 0.027(5) 0.002(4) 0.005(4) 0.023(4)
C5 0.023(4) 0.033(5) 0.025(5) 0.006(4) 0.004(4) 0.019(4)
C6 0.020(4) 0.025(5) 0.027(5) 0.003(4) 0.004(3) 0.009(4)
C7 0.023(4) 0.028(5) 0.024(4) 0.009(4) -0.001(3) 0.017(4)
C8 0.041(6) 0.038(6) 0.024(5) 0.003(4) 0.002(4) 0.018(4)
C9 0.039(5) 0.040(6) 0.019(4) 0.007(4) 0.005(4) 0.019(4)
C10 0.027(5) 0.037(5) 0.023(5) 0.004(4) 0.004(4) 0.012(4)
N11 0.021(4) 0.033(4) 0.023(4) 0.007(3) 0.005(3) 0.012(3)
N12 0.023(4) 0.028(4) 0.018(4) 0.008(3) 0.005(3) 0.013(3)
C13 0.034(5) 0.037(5) 0.023(4) 0.006(4) 0.004(4) 0.017(4)
C16 0.047(6) 0.040(6) 0.024(5) 0.010(4) 0.019(4) 0.012(5)
I19 0.0703(5) 0.0618(5) 0.0293(4) 0.0141(3) 0.0229(3) 0.0152(4)
C20 0.030(5) 0.034(5) 0.014(4) 0.002(4) -0.001(3) 0.019(4)
C21 0.028(5) 0.037(6) 0.038(5) 0.002(4) 0.002(4) 0.012(4)
C22 0.038(6) 0.033(5) 0.040(6) 0.004(4) 0.001(4) 0.017(4)
N23 0.033(4) 0.036(5) 0.038(5) 0.007(4) 0.005(3) 0.028(4)
C24 0.026(5) 0.046(6) 0.033(5) 0.008(4) 0.002(4) 0.017(4)
C25 0.022(5) 0.031(5) 0.031(5) 0.005(4) 0.000(4) 0.011(4)
O26 0.026(3) 0.031(3) 0.022(3) 0.004(3) -0.002(3) 0.010(3)
O27 0.024(3) 0.040(4) 0.038(4) 0.006(3) 0.006(3) 0.022(3)
C28 0.026(5) 0.034(5) 0.021(4) 0.004(4) 0.009(4) 0.011(4)
C29 0.023(5) 0.037(5) 0.031(5) 0.013(4) 0.005(4) 0.007(4)
C30 0.032(5) 0.037(6) 0.040(6) 0.002(4) -0.002(4) 0.015(4)
C31 0.034(6) 0.046(7) 0.060(7) -0.001(5) -0.011(5) -0.001(5)
C32 0.048(7) 0.029(6) 0.079(9) -0.005(5) -0.008(6) 0.007(5)
C33 0.035(6) 0.033(6) 0.057(7) 0.004(5) -0.006(5) 0.010(4)
C34 0.026(5) 0.035(5) 0.036(5) 0.013(4) -0.004(4) 0.011(4)
Br35 0.070(3) 0.067(3) 0.098(4) -0.022(3) -0.041(3) 0.020(2)
Br' 0.054(2) 0.085(3) 0.077(3) -0.012(3) -0.022(2) -0.0122(19)
C36 0.045(7) 0.018(5) 0.106(10) -0.012(6) -0.011(7) 0.016(5)
O37 0.045(4) 0.042(4) 0.054(5) -0.001(4) -0.006(4) 0.025(3)
O38 0.057(6) 0.055(6) 0.075(6) -0.009(4) -0.004(4) 0.018(4)
O38' 0.085(16) 0.084(16) 0.090(16) 0.010(5) 0.001(5) 0.010(5)

loop_
_atom_type_symbol
_atom_type_description
_atom_type_scat_dispersion_real
_atom_type_scat_dispersion_imag
_atom_type_scat_source
C C 0.0033 0.0016 'International Tables Vol C Tables 4.2.6.8 and 6.1.1.4'
H H 0.0000 0.0000 'International Tables Vol C Tables 4.2.6.8 and 6.1.1.4'
N N 0.0061 0.0033 'International Tables Vol C Tables 4.2.6.8 and 6.1.1.4'
O O 0.0106 0.0060 'International Tables Vol C Tables 4.2.6.8 and 6.1.1.4'
Br Br -0.2901 2.4595 'International Tables Vol C Tables 4.2.6.8 and 6.1.1.4'
Sn Sn -0.6537 1.4246 'International Tables Vol C Tables 4.2.6.8 and 6.1.1.4'
I I -0.4742 1.8119 'International Tables Vol C Tables 4.2.6.8 and 6.1.1.4'

loop_
_geom_angle_atom_site_label_1
_geom_angle_atom_site_label_2
_geom_angle_atom_site_label_3
_geom_angle
_geom_angle_site_symmetry_1
_geom_angle_site_symmetry_3
O26 Sn O26 180.0(3) 2_666 .
O26 Sn N11 95.0(3) 2_666 .
O26 Sn N11 85.0(3) . .
O26 Sn N11 85.0(3) 2_666 2_666
O26 Sn N11 95.0(3) . 2_666
N11 Sn N11 180.0(3) . 2_666
O26 Sn N12 84.2(2) 2_666 2_666
O26 Sn N12 95.8(2) . 2_666
N11 Sn N12 89.6(2) . 2_666
N11 Sn N12 90.4(2) 2_666 2_666
O26 Sn N12 95.8(2) 2_666 .
O26 Sn N12 84.2(2) . .
N11 Sn N12 90.4(2) . .
N11 Sn N12 89.6(2) 2_666 .
N12 Sn N12 180.0 2_666 .
C2 C1 C10 125.4(7) . 2_666
C2 C1 C13 117.7(7) . .
C10 C1 C13 116.9(7) 2_666 .
N11 C2 C1 127.2(7) . .
N11 C2 C3 107.7(7) . .
C1 C2 C3 125.1(7) . .
C4 C3 C2 107.9(7) . .
C4 C3 H3 126.0 . .
C2 C3 H3 126.0 . .
C3 C4 C5 108.0(7) . .
C3 C4 H4 126.0 . .
C5 C4 H4 126.0 . .
N11 C5 C6 125.5(7) . .
N11 C5 C4 107.6(7) . .
C6 C5 C4 126.8(7) . .
C5 C6 C7 127.3(7) . .
C5 C6 C20 116.9(7) . .
C7 C6 C20 115.7(7) . .
N12 C7 C6 126.1(7) . .
N12 C7 C8 107.2(7) . .
C6 C7 C8 126.7(7) . .
C9 C8 C7 109.1(8) . .
C9 C8 H8 125.4 . .
C7 C8 H8 125.4 . .
C8 C9 C10 106.6(8) . .
C8 C9 H9 126.7 . .
C10 C9 H9 126.7 . .
N12 C10 C1 125.9(7) . 2_666
N12 C10 C9 108.3(7) . .
C1 C10 C9 125.8(8) 2_666 .
C2 N11 C5 108.8(6) . .
C2 N11 Sn 125.5(5) . .
C5 N11 Sn 125.1(5) . .
C7 N12 C10 108.7(6) . .
C7 N12 Sn 125.1(5) . .
C10 N12 Sn 126.1(5) . .
C14B C13 C18B 119.5(16) . .
C18A C13 C14A 117.9(11) . .
C14B C13 C1 121.5(13) . .
C18A C13 C1 121.9(10) . .
C18B C13 C1 118.7(12) . .
C14A C13 C1 120.1(9) . .
C17A C16 C15A 121.1(12) . .
C15B C16 C17B 120.3(16) . .
C17A C16 I19 119.4(9) . .
C15B C16 I19 122.5(13) . .
C15A C16 I19 119.4(8) . .
C17B C16 I19 117.1(11) . .
C15A C14A C13 121.6(13) . .
C15A C14A H14A 119.2 . .
C13 C14A H14A 119.2 . .
C14A C15A C16 117.9(13) . .
C14A C15A H15A 121.0 . .
C16 C15A H15A 121.0 . .
C16 C17A C18A 119.7(15) . .
C16 C17A H17A 120.1 . .
C18A C17A H17A 120.1 . .
C13 C18A C17A 121.6(15) . .
C13 C18A H18A 119.2 . .
C17A C18A H18A 119.2 . .
C13 C14B C15B 125(2) . .
C13 C14B H14B 117.7 . .
C15B C14B H14B 117.7 . .
C14B C15B C16 117(2) . .
C14B C15B H15B 121.6 . .
C16 C15B H15B 121.6 . .
C18B C17B C16 121(2) . .
C18B C17B H17B 119.7 . .
C16 C17B H17B 119.7 . .
C13 C18B C17B 118(2) . .
C13 C18B H18B 121.1 . .
C17B C18B H18B 121.1 . .
C25 C20 C21 117.2(7) . .
C25 C20 C6 123.2(8) . .
C21 C20 C6 119.6(8) . .
C22 C21 C20 119.6(9) . .
C22 C21 H21 120.2 . .
C20 C21 H21 120.2 . .
N23 C22 C21 122.4(9) . .
N23 C22 H22 118.8 . .
C21 C22 H22 118.8 . .
C24 N23 C22 118.2(7) . .
C24 N23 H23 120.9 . .
C22 N23 H23 120.9 . .
N23 C24 C25 123.3(9) . .
N23 C24 H24 118.4 . .
C25 C24 H24 118.4 . .
C20 C25 C24 119.3(8) . .
C20 C25 H25 120.3 . .
C24 C25 H25 120.3 . .
C28 O26 Sn 130.8(5) . .
O27 C28 O26 126.3(8) . .
O27 C28 C29 120.2(8) . .
O26 C28 C29 113.6(7) . .
C30 C29 C34 119.7(9) . .
C30 C29 C28 119.9(8) . .
C34 C29 C28 120.3(8) . .
C29 C30 C31 119.3(9) . .
C29 C30 H30 120.4 . .
C31 C30 H30 120.4 . .
C30 C31 C32 121.8(10) . .
C30 C31 Br' 118.7(8) . .
C32 C31 Br' 119.2(9) . .
C30 C31 Br35 117.9(8) . .
C32 C31 Br35 119.1(9) . .
Br' C31 Br35 17.4(3) . .
C33 C32 C31 118.5(10) . .
C33 C32 H32 120.8 . .
C31 C32 H32 120.8 . .
C34 C33 C32 120.4(9) . .
C34 C33 C36 121.2(9) . .
C32 C33 C36 118.4(9) . .
C33 C34 C29 120.3(9) . .
C33 C34 H34 119.8 . .
C29 C34 H34 119.8 . .
Br' Br35 C31 76.3(13) . .
Br35 Br' C31 86.3(14) . .
O38 C36 O37 123.6(10) . .
O38 C36 O38' 59.1(19) . .
O37 C36 O38' 110(2) . .
O38 C36 C33 119.0(11) . .
O37 C36 C33 115.5(8) . .
O38' C36 C33 114.0(19) . .
O38' O38 C36 61.7(19) . .
O38 O38' C36 59(2) . .
C41 N40 C42 119(2) . .
C41 N40 C43 114(2) . .
C42 N40 C43 127(2) . .
O39 C41 N40 112(2) . .
O39 C41 H41 124.1 . .
N40 C41 H41 124.1 . .
N40 C42 H42A 109.5 . .
N40 C42 H42B 109.5 . .
H42A C42 H42B 109.5 . .
N40 C42 H42C 109.5 . .
H42A C42 H42C 109.5 . .
H42B C42 H42C 109.5 . .
N40 C43 H43A 109.5 . .
N40 C43 H43B 109.5 . .
H43A C43 H43B 109.5 . .
N40 C43 H43C 109.5 . .
H43A C43 H43C 109.5 . .
H43B C43 H43C 109.5 . .

loop_
_geom_bond_atom_site_label_1
_geom_bond_atom_site_label_2
_geom_bond_distance
_geom_bond_site_symmetry_2
Sn O26 2.080(6) 2_666
Sn O26 2.080(6) .
Sn N11 2.089(6) .
Sn N11 2.089(6) 2_666
Sn N12 2.090(6) 2_666
Sn N12 2.090(6) .
C1 C2 1.403(11) .
C1 C10 1.413(11) 2_666
C1 C13 1.493(12) .
C2 N11 1.370(10) .
C2 C3 1.441(11) .
C3 C4 1.350(12) .
C3 H3 0.9500 .
C4 C5 1.434(11) .
C4 H4 0.9500 .
C5 N11 1.383(10) .
C5 C6 1.397(11) .
C6 C7 1.400(11) .
C6 C20 1.498(11) .
C7 N12 1.368(10) .
C7 C8 1.437(12) .
C8 C9 1.348(12) .
C8 H8 0.9500 .
C9 C10 1.439(12) .
C9 H9 0.9500 .
C10 N12 1.377(10) .
C10 C1 1.413(11) 2_666
C13 C14B 1.36(3) .
C13 C18A 1.363(18) .
C13 C18B 1.39(2) .
C13 C14A 1.396(17) .
C16 C17A 1.346(19) .
C16 C15B 1.38(3) .
C16 C15A 1.401(18) .
C16 C17B 1.42(3) .
C16 I19 2.102(9) .
C14A C15A 1.38(2) .
C14A H14A 0.9500 .
C15A H15A 0.9500 .
C17A C18A 1.39(2) .
C17A H17A 0.9500 .
C18A H18A 0.9500 .
C14B C15B 1.38(4) .
C14B H14B 0.9500 .
C15B H15B 0.9500 .
C17B C18B 1.40(3) .
C17B H17B 0.9500 .
C18B H18B 0.9500 .
C20 C25 1.380(12) .
C20 C21 1.394(13) .
C21 C22 1.379(12) .
C21 H21 0.9500 .
C22 N23 1.334(12) .
C22 H22 0.9500 .
N23 C24 1.315(12) .
N23 H23 0.8800 .
C24 C25 1.385(12) .
C24 H24 0.9500 .
C25 H25 0.9500 .
O26 C28 1.292(10) .
O27 C28 1.224(10) .
C28 C29 1.509(12) .
C29 C30 1.371(13) .
C29 C34 1.409(12) .
C30 C31 1.382(14) .
C30 H30 0.9500 .
C31 C32 1.395(14) .
C31 Br' 1.890(12) .
C31 Br35 1.941(12) .
C32 C33 1.381(15) .
C32 H32 0.9500 .
C33 C34 1.377(13) .
C33 C36 1.517(13) .
C34 H34 0.9500 .
Br35 Br' 0.582(10) .
C36 O38 1.254(15) .
C36 O37 1.260(13) .
C36 O38' 1.29(4) .
O38 O38' 1.25(4) .
O39 C41 1.26(2) .
N40 C41 1.39(2) .
N40 C42 1.49(3) .
N40 C43 1.50(3) .
C41 H41 0.9500 .
C42 H42A 0.9800 .
C42 H42B 0.9800 .
C42 H42C 0.9800 .
C43 H43A 0.9800 .
C43 H43B 0.9800 .
C43 H43C 0.9800 .

loop_
_geom_hbond_atom_site_label_D
_geom_hbond_atom_site_label_H
_geom_hbond_atom_site_label_A
_geom_hbond_distance_DH
_geom_hbond_distance_HA
_geom_hbond_distance_DA
_geom_hbond_angle_DHA
_geom_hbond_site_symmetry_A
N23 H23 O37 0.88 1.77 2.648(9) 173 2_576
